data_4325793
loop_
_publ_author_name
'Katrin R. Gr\"unwald'
'Gerald Saischek'
'Manuel Volpe'
'Nadia C. M\"osch-Zanetti'

_publ_section_title
;
 Mechanistic Insight into Olefin Epoxidation Catalyzed by Rhenium(V) Oxo
 Complexes That Contain Pyridazine-Based Ligands
;
_journal_name_full 'Inorganic Chemistry'
_journal_page_first 7162
_journal_page_last 7171
_journal_paper_doi 10.1021/ic200756r
_journal_volume 50
_journal_year 2011
_chemical_formula_moiety '(C19 H17 Cl2 N4 O2 Re), 2 (C2 H3 N)'
_chemical_formula_sum 'C23 H23 Cl2 N6 O2 Re'
_chemical_formula_weight 672.57
_chemical_name_systematic
;
 ?
;
_space_group_IT_number 15
_symmetry_cell_setting monoclinic
_symmetry_space_group_name_Hall '-C 2yc'
_symmetry_space_group_name_H-M 'C 1 2/c 1'
_atom_sites_solution_hydrogens geom
_atom_sites_solution_primary direct
_atom_sites_solution_secondary difmap
_audit_creation_method SHELXL-97
_cell_angle_alpha 90.00
_cell_angle_beta 114.230(2)
_cell_angle_gamma 90.00
_cell_formula_units_Z 8
_cell_length_a 29.2128(15)
_cell_length_b 13.7694(7)
_cell_length_c 14.0722(7)
_cell_measurement_reflns_used 9571
_cell_measurement_temperature 100(2)
_cell_measurement_theta_max 29.97
_cell_measurement_theta_min 2.73
_cell_volume 5161.8(5)
_computing_cell_refinement 'Bruker SAINT'
_computing_data_collection 'Bruker APEX2'
_computing_data_reduction 'Bruker SAINT'
_computing_molecular_graphics 'Bruker SHELXTL'
_computing_publication_material 'Bruker SHELXTL'
_computing_structure_refinement 'SHELXL-97 (Sheldrick, 2008)'
_computing_structure_solution 'SIR-92 (Giacovazzo, 1994)'
_diffrn_ambient_temperature 100(2)
_diffrn_measured_fraction_theta_full 0.999
_diffrn_measured_fraction_theta_max 0.999
_diffrn_measurement_device_type 'Bruker APEX-II CCD'
_diffrn_measurement_method '\f and \w scans'
_diffrn_radiation_monochromator graphite
_diffrn_radiation_source 'sealed tube'
_diffrn_radiation_type MoK\a
_diffrn_radiation_wavelength 0.71073
_diffrn_reflns_av_R_equivalents 0.0296
_diffrn_reflns_av_sigmaI/netI 0.0259
_diffrn_reflns_limit_h_max 28
_diffrn_reflns_limit_h_min -41
_diffrn_reflns_limit_k_max 17
_diffrn_reflns_limit_k_min -19
_diffrn_reflns_limit_l_max 19
_diffrn_reflns_limit_l_min -19
_diffrn_reflns_number 32563
_diffrn_reflns_theta_full 29.98
_diffrn_reflns_theta_max 29.98
_diffrn_reflns_theta_min 1.66
_diffrn_standards_number 0
_exptl_absorpt_coefficient_mu 4.947
_exptl_absorpt_correction_T_max 1.0000
_exptl_absorpt_correction_T_min 0.6579
_exptl_absorpt_correction_type multi-scan
_exptl_absorpt_process_details SADABS
_exptl_crystal_colour black
_exptl_crystal_density_diffrn 1.731
_exptl_crystal_description tablet
_exptl_crystal_F_000 2624
_exptl_crystal_size_max 0.16
_exptl_crystal_size_mid 0.15
_exptl_crystal_size_min 0.06
_refine_diff_density_max 1.603
_refine_diff_density_min -1.110
_refine_diff_density_rms 0.114
_refine_ls_extinction_method none
_refine_ls_goodness_of_fit_ref 1.060
_refine_ls_hydrogen_treatment riding
_refine_ls_matrix_type full
_refine_ls_number_parameters 311
_refine_ls_number_reflns 7516
_refine_ls_number_restraints 0
_refine_ls_restrained_S_all 1.060
_refine_ls_R_factor_all 0.0283
_refine_ls_R_factor_gt 0.0206
_refine_ls_shift/su_max 0.002
_refine_ls_shift/su_mean 0.000
_refine_ls_structure_factor_coef Fsqd
_refine_ls_weighting_details 'calc w=1/[\s^2^(Fo^2^)+(0.0251P)^2^+9.1588P] where P=(Fo^2^+2Fc^2^)/3'
_refine_ls_weighting_scheme calc
_refine_ls_wR_factor_gt 0.0488
_refine_ls_wR_factor_ref 0.0532
_reflns_number_gt 6499
_reflns_number_total 7516
_reflns_threshold_expression >2sigma(I)
_cod_data_source_file ic200756r_si_002_2.cif
_cod_data_source_block RENNNO
_cod_database_code 4325793

loop_
_symmetry_equiv_pos_as_xyz
'x, y, z'
'-x, y, -z+1/2'
'x+1/2, y+1/2, z'
'-x+1/2, y+1/2, -z+1/2'
'-x, -y, -z'
'x, -y, z-1/2'
'-x+1/2, -y+1/2, -z'
'x+1/2, -y+1/2, z-1/2'

loop_
_atom_site_label
_atom_site_type_symbol
_atom_site_fract_x
_atom_site_fract_y
_atom_site_fract_z
_atom_site_U_iso_or_equiv
_atom_site_adp_type
_atom_site_occupancy
_atom_site_symmetry_multiplicity
_atom_site_calc_flag
_atom_site_refinement_flags
Re1 Re 0.225279(3) 0.548052(6) 0.573175(6) 0.01135(3) Uani 1 1 d .
Cl1 Cl 0.28589(2) 0.55138(4) 0.50112(5) 0.01759(11) Uani 1 1 d .
Cl2 Cl 0.18117(2) 0.55087(4) 0.68255(5) 0.02026(12) Uani 1 1 d .
N1 N 0.17589(7) 0.36494(14) 0.47087(14) 0.0133(4) Uani 1 1 d .
N1S N 0.00365(19) 0.6006(4) 0.4152(4) 0.1087(19) Uani 1 1 d .
N2 N 0.21451(7) 0.39781(13) 0.55690(14) 0.0120(4) Uani 1 1 d .
N3 N 0.28181(7) 0.37956(13) 0.71454(14) 0.0139(4) Uani 1 1 d .
N4 N 0.28708(7) 0.47882(13) 0.70513(15) 0.0131(4) Uani 1 1 d .
N4S N 0.41654(10) 0.55668(19) 0.5207(2) 0.0369(6) Uani 1 1 d .
O1 O 0.17540(7) 0.56743(12) 0.46092(13) 0.0196(4) Uani 1 1 d .
O2 O 0.25643(6) 0.66644(11) 0.64473(12) 0.0150(3) Uani 1 1 d .
C1 C 0.00072(10) 0.1540(2) 0.0760(2) 0.0289(6) Uani 1 1 d .
H1A H -0.0017 0.0830 0.0718 0.043 Uiso 1 1 calc R
H1B H 0.0058 0.1791 0.0159 0.043 Uiso 1 1 calc R
H1C H -0.0304 0.1809 0.0759 0.043 Uiso 1 1 calc R
C1S C 0.06346(14) 0.4598(3) 0.4371(4) 0.0511(10) Uani 1 1 d .
H1S1 H 0.0884 0.4789 0.4107 0.077 Uiso 1 1 calc R
H1S2 H 0.0456 0.4018 0.3999 0.077 Uiso 1 1 calc R
H1S3 H 0.0804 0.4457 0.5117 0.077 Uiso 1 1 calc R
C2 C 0.04438(9) 0.18301(19) 0.17498(19) 0.0207(5) Uani 1 1 d .
C2S C 0.02869(15) 0.5368(3) 0.4208(3) 0.0490(9) Uani 1 1 d .
C3 C 0.06331(9) 0.27755(18) 0.18809(18) 0.0195(5) Uani 1 1 d .
H3 H 0.0487 0.3234 0.1334 0.023 Uiso 1 1 calc R
C3S C 0.39975(17) 0.7275(3) 0.5772(3) 0.0571(11) Uani 1 1 d .
H3S1 H 0.3993 0.7748 0.5248 0.086 Uiso 1 1 calc R
H3S2 H 0.4260 0.7451 0.6452 0.086 Uiso 1 1 calc R
H3S3 H 0.3671 0.7273 0.5814 0.086 Uiso 1 1 calc R
C4 C 0.10300(9) 0.30589(17) 0.27931(18) 0.0168(4) Uani 1 1 d .
H4 H 0.1152 0.3706 0.2864 0.020 Uiso 1 1 calc R
C4S C 0.41003(11) 0.6309(2) 0.5476(2) 0.0292(6) Uani 1 1 d .
C5 C 0.12520(9) 0.23955(17) 0.36127(17) 0.0148(4) Uani 1 1 d .
C6 C 0.10683(9) 0.14466(18) 0.34817(18) 0.0181(5) Uani 1 1 d .
H6 H 0.1216 0.0985 0.4024 0.022 Uiso 1 1 calc R
C7 C 0.06695(9) 0.11719(19) 0.25598(19) 0.0213(5) Uani 1 1 d .
H7 H 0.0549 0.0523 0.2483 0.026 Uiso 1 1 calc R
C8 C 0.16779(8) 0.26994(16) 0.45877(16) 0.0127(4) Uani 1 1 d .
C9 C 0.19863(9) 0.20277(16) 0.53334(17) 0.0143(4) Uani 1 1 d .
H9 H 0.1923 0.1351 0.5231 0.017 Uiso 1 1 calc R
C10 C 0.23755(9) 0.23593(16) 0.62002(17) 0.0133(4) Uani 1 1 d .
H10 H 0.2592 0.1924 0.6711 0.016 Uiso 1 1 calc R
C11 C 0.24458(8) 0.33699(16) 0.63129(17) 0.0124(4) Uani 1 1 d .
C12 C 0.31628(9) 0.32760(16) 0.80605(16) 0.0142(4) Uani 1 1 d .
H12A H 0.3046 0.2606 0.8044 0.021 Uiso 1 1 calc R
H12B H 0.3176 0.3600 0.8691 0.021 Uiso 1 1 calc R
H12C H 0.3499 0.3272 0.8063 0.021 Uiso 1 1 calc R
C13 C 0.32748(9) 0.52096(16) 0.77059(17) 0.0143(4) Uani 1 1 d .
H13 H 0.3515 0.4819 0.8232 0.017 Uiso 1 1 calc R
C14 C 0.33841(9) 0.62254(16) 0.76905(17) 0.0155(4) Uani 1 1 d .
C15 C 0.30355(9) 0.69149(16) 0.70500(17) 0.0139(4) Uani 1 1 d .
C16 C 0.31669(9) 0.78992(16) 0.71143(18) 0.0160(4) Uani 1 1 d .
H16 H 0.2930 0.8364 0.6696 0.019 Uiso 1 1 calc R
C17 C 0.36417(10) 0.81910(17) 0.77870(19) 0.0211(5) Uani 1 1 d .
H17 H 0.3731 0.8857 0.7815 0.025 Uiso 1 1 calc R
C18 C 0.39929(10) 0.75216(19) 0.8428(2) 0.0260(6) Uani 1 1 d .
H18 H 0.4318 0.7731 0.8890 0.031 Uiso 1 1 calc R
C19 C 0.38627(9) 0.65531(18) 0.83843(19) 0.0221(5) Uani 1 1 d .
H19 H 0.4099 0.6100 0.8829 0.027 Uiso 1 1 calc R

loop_
_atom_site_aniso_label
_atom_site_aniso_U_11
_atom_site_aniso_U_22
_atom_site_aniso_U_33
_atom_site_aniso_U_23
_atom_site_aniso_U_13
_atom_site_aniso_U_12
Re1 0.01272(5) 0.00686(5) 0.01473(5) 0.00121(3) 0.00589(3) 0.00112(3)
Cl1 0.0215(3) 0.0140(2) 0.0224(3) 0.0030(2) 0.0142(2) 0.0016(2)
Cl2 0.0238(3) 0.0144(3) 0.0301(3) -0.0046(2) 0.0187(2) -0.0027(2)
N1 0.0134(9) 0.0131(9) 0.0140(8) 0.0003(7) 0.0061(7) 0.0011(7)
N1S 0.108(4) 0.094(3) 0.166(5) 0.070(3) 0.099(4) 0.065(3)
N2 0.0150(9) 0.0067(8) 0.0152(8) -0.0004(6) 0.0069(7) -0.0002(7)
N3 0.0191(10) 0.0063(8) 0.0149(8) 0.0020(6) 0.0057(7) 0.0005(7)
N4 0.0183(10) 0.0061(8) 0.0155(8) 0.0022(7) 0.0076(7) 0.0010(7)
N4S 0.0320(14) 0.0319(14) 0.0460(16) 0.0073(11) 0.0150(12) 0.0045(11)
O1 0.0207(9) 0.0132(8) 0.0225(8) 0.0037(6) 0.0065(7) 0.0016(7)
O2 0.0151(8) 0.0088(7) 0.0198(8) -0.0005(6) 0.0057(6) -0.0004(6)
C1 0.0202(13) 0.0364(16) 0.0237(12) -0.0036(11) 0.0024(10) -0.0058(12)
C1S 0.0361(19) 0.044(2) 0.082(3) -0.0078(18) 0.033(2) 0.0071(15)
C2 0.0153(11) 0.0266(13) 0.0205(11) -0.0045(9) 0.0074(9) -0.0009(10)
C2S 0.047(2) 0.048(2) 0.066(2) 0.0172(18) 0.037(2) 0.0185(17)
C3 0.0166(11) 0.0224(12) 0.0185(11) 0.0002(9) 0.0063(9) 0.0026(9)
C3S 0.071(3) 0.045(2) 0.070(3) -0.0242(19) 0.045(2) -0.012(2)
C4 0.0170(11) 0.0148(11) 0.0192(11) -0.0003(8) 0.0080(9) 0.0006(9)
C4S 0.0252(14) 0.0351(16) 0.0294(13) 0.0024(12) 0.0135(11) -0.0039(12)
C5 0.0159(11) 0.0143(10) 0.0169(10) -0.0024(8) 0.0095(9) -0.0007(9)
C6 0.0184(11) 0.0162(11) 0.0200(11) -0.0005(9) 0.0082(9) -0.0016(9)
C7 0.0192(12) 0.0197(12) 0.0237(12) -0.0047(9) 0.0076(10) -0.0066(10)
C8 0.0146(10) 0.0117(10) 0.0152(10) -0.0018(8) 0.0095(8) -0.0013(8)
C9 0.0191(11) 0.0099(10) 0.0160(10) -0.0002(8) 0.0093(9) -0.0005(8)
C10 0.0185(11) 0.0091(9) 0.0148(10) 0.0008(8) 0.0093(8) -0.0004(8)
C11 0.0143(10) 0.0106(10) 0.0160(10) 0.0005(8) 0.0101(8) 0.0002(8)
C12 0.0179(11) 0.0098(10) 0.0136(10) 0.0028(7) 0.0053(8) 0.0013(8)
C13 0.0161(11) 0.0091(9) 0.0165(10) 0.0003(8) 0.0056(9) 0.0022(8)
C14 0.0182(11) 0.0118(10) 0.0173(10) -0.0016(8) 0.0081(9) 0.0014(8)
C15 0.0183(11) 0.0106(10) 0.0160(10) -0.0011(8) 0.0102(9) 0.0006(8)
C16 0.0208(12) 0.0088(10) 0.0203(11) 0.0006(8) 0.0105(9) 0.0010(9)
C17 0.0256(13) 0.0112(11) 0.0265(12) -0.0019(9) 0.0107(10) -0.0050(9)
C18 0.0233(13) 0.0149(12) 0.0309(13) -0.0026(10) 0.0021(11) -0.0046(10)
C19 0.0219(12) 0.0129(11) 0.0249(12) 0.0011(9) 0.0029(10) -0.0005(9)

loop_
_atom_type_symbol
_atom_type_description
_atom_type_scat_dispersion_real
_atom_type_scat_dispersion_imag
_atom_type_scat_source
Re Re -1.0185 7.2310 'International Tables Vol C Tables 4.2.6.8 and 6.1.1.4'
Cl Cl 0.1484 0.1585 'International Tables Vol C Tables 4.2.6.8 and 6.1.1.4'
N N 0.0061 0.0033 'International Tables Vol C Tables 4.2.6.8 and 6.1.1.4'
O O 0.0106 0.0060 'International Tables Vol C Tables 4.2.6.8 and 6.1.1.4'
C C 0.0033 0.0016 'International Tables Vol C Tables 4.2.6.8 and 6.1.1.4'
H H 0.0000 0.0000 'International Tables Vol C Tables 4.2.6.8 and 6.1.1.4'

loop_
_geom_angle_atom_site_label_1
_geom_angle_atom_site_label_2
_geom_angle_atom_site_label_3
_geom_angle
O1 Re1 O2 113.46(7)
O1 Re1 N2 91.19(8)
O2 Re1 N2 155.18(7)
O1 Re1 N4 163.42(8)
O2 Re1 N4 83.02(7)
N2 Re1 N4 72.48(7)
O1 Re1 Cl1 96.13(6)
O2 Re1 Cl1 86.10(5)
N2 Re1 Cl1 94.44(5)
N4 Re1 Cl1 82.63(5)
O1 Re1 Cl2 96.61(7)
O2 Re1 Cl2 85.04(5)
N2 Re1 Cl2 89.42(5)
N4 Re1 Cl2 86.32(5)
Cl1 Re1 Cl2 166.60(2)
C8 N1 N2 118.99(19)
C11 N2 N1 121.81(18)
C11 N2 Re1 120.61(15)
N1 N2 Re1 117.57(14)
C11 N3 N4 115.00(18)
C11 N3 C12 124.60(18)
N4 N3 C12 120.32(18)
C13 N4 N3 118.46(19)
C13 N4 Re1 126.57(15)
N3 N4 Re1 114.93(14)
C15 O2 Re1 133.75(14)
C7 C2 C3 118.0(2)
C7 C2 C1 121.4(2)
C3 C2 C1 120.6(2)
N1S C2S C1S 174.6(6)
C4 C3 C2 121.3(2)
C3 C4 C5 120.4(2)
N4S C4S C3S 177.2(4)
C6 C5 C4 118.5(2)
C6 C5 C8 121.1(2)
C4 C5 C8 120.3(2)
C7 C6 C5 120.4(2)
C2 C7 C6 121.3(2)
N1 C8 C9 121.6(2)
N1 C8 C5 115.7(2)
C9 C8 C5 122.7(2)
C10 C9 C8 119.4(2)
C9 C10 C11 117.6(2)
N2 C11 N3 115.92(19)
N2 C11 C10 120.6(2)
N3 C11 C10 123.5(2)
N4 C13 C14 124.6(2)
C19 C14 C15 118.5(2)
C19 C14 C13 117.6(2)
C15 C14 C13 123.9(2)
O2 C15 C16 118.4(2)
O2 C15 C14 121.2(2)
C16 C15 C14 120.1(2)
C17 C16 C15 119.8(2)
C16 C17 C18 121.0(2)
C19 C18 C17 119.5(2)
C18 C19 C14 121.1(2)

loop_
_geom_bond_atom_site_label_1
_geom_bond_atom_site_label_2
_geom_bond_distance
Re1 O1 1.6734(17)
Re1 O2 1.9358(15)
Re1 N2 2.0909(18)
Re1 N4 2.2056(19)
Re1 Cl1 2.3746(6)
Re1 Cl2 2.3787(6)
N1 C8 1.328(3)
N1 N2 1.350(3)
N1S C2S 1.125(5)
N2 C11 1.347(3)
N3 C11 1.361(3)
N3 N4 1.388(2)
N3 C12 1.456(3)
N4 C13 1.298(3)
N4S C4S 1.132(4)
O2 C15 1.332(3)
C1 C2 1.506(3)
C1S C2S 1.420(5)
C2 C7 1.392(4)
C2 C3 1.397(4)
C3 C4 1.387(3)
C3S C4S 1.461(5)
C4 C5 1.404(3)
C5 C6 1.396(3)
C5 C8 1.485(3)
C6 C7 1.394(3)
C8 C9 1.411(3)
C9 C10 1.360(3)
C10 C11 1.406(3)
C13 C14 1.437(3)
C14 C19 1.411(3)
C14 C15 1.413(3)
C15 C16 1.401(3)
C16 C17 1.380(3)
C17 C18 1.399(4)
C18 C19 1.381(3)
